data_4111736
loop_
_publ_author_name
'Carsten Strohmann'
'Daniel Schildbach'
'Dominik Auer'

_publ_contact_author_address
;
Institut fuer Anorganische Chemie
Universitaet Wuerzburg
Am Hubland
97074 Wuerzburg
Germany
;
_publ_contact_author_email mail@carsten-strohmann.de
_publ_contact_author_fax '0049 931 888 4605'
_publ_contact_author_name 'Carsten Strohmann'
_publ_contact_author_phone '0049 931 888 4613'
_publ_section_title
;
 Selective Si-C Bond Cleavage as Synthetic Entry to a Functionalized
 Lithiosilane
;
_journal_name_full 'Journal of the American Chemical Society'
_journal_page_first 7968
_journal_page_last 7969
_journal_paper_doi 10.1021/ja050360s
_journal_volume 127
_journal_year 2005
_chemical_formula_sum 'C34 H56 Li2 N2 O2 Si2'
_chemical_formula_weight 594.87
_chemical_name_systematic
;
 ?
;
_space_group_IT_number 33
_symmetry_cell_setting orthorhombic
_symmetry_space_group_name_Hall 'P 2c -2n'
_symmetry_space_group_name_H-M 'P n a 21'
_atom_sites_solution_hydrogens geom
_atom_sites_solution_primary direct
_atom_sites_solution_secondary difmap
_audit_creation_date 2005-01-07T13:07:35-00:00
_audit_creation_method 'WinGX routine CIF_UPDATE'
_cell_angle_alpha 90
_cell_angle_beta 90
_cell_angle_gamma 90
_cell_formula_units_Z 8
_cell_length_a 19.777(4)
_cell_length_b 10.400(2)
_cell_length_c 35.503(7)
_cell_measurement_temperature 173(2)
_cell_volume 7302(2)
_computing_cell_refinement 'SAINTPLUS 6.02 (Bruker AXS, 1999)'
_computing_data_collection 'SMART 5.622 (Bruker AXS, 2001)'
_computing_data_reduction 'SAINTPLUS 6.02 (Bruker AXS, 1999)'
_computing_molecular_graphics 'Ortep-3 V1.073 (Farrugia, 2001)'
_computing_publication_material 'SHELXL-97 (Sheldrick, 1997)'
_computing_structure_refinement 'SHELXL-97 (Sheldrick, 1997)'
_computing_structure_solution 'SHELXS-90 (Sheldrick, 1990)'
_diffrn_ambient_temperature 173(2)
_diffrn_measured_fraction_theta_full 1
_diffrn_measured_fraction_theta_max 1
_diffrn_measurement_device_type 'Bruker APEX-CCD'
_diffrn_measurement_method omega-scans
_diffrn_radiation_monochromator graphite
_diffrn_radiation_type MoK\a
_diffrn_radiation_wavelength 0.71073
_diffrn_reflns_av_R_equivalents 0.1288
_diffrn_reflns_av_unetI/netI 0.1025
_diffrn_reflns_limit_h_max 22
_diffrn_reflns_limit_h_min -22
_diffrn_reflns_limit_k_max 11
_diffrn_reflns_limit_k_min -11
_diffrn_reflns_limit_l_max 39
_diffrn_reflns_limit_l_min -40
_diffrn_reflns_number 42344
_diffrn_reflns_theta_full 24
_diffrn_reflns_theta_max 24
_diffrn_reflns_theta_min 1.15
_exptl_absorpt_coefficient_mu 0.127
_exptl_absorpt_correction_T_max 1.2823
_exptl_absorpt_correction_T_min 0.8982
_exptl_absorpt_correction_type empirical
_exptl_absorpt_process_details 'Sadabs 2.01 (Bruker AXS, 1999)'
_exptl_crystal_colour colorless
_exptl_crystal_density_diffrn 1.082
_exptl_crystal_F_000 2592
_exptl_crystal_size_max 0.2
_exptl_crystal_size_mid 0.2
_exptl_crystal_size_min 0.1
_refine_diff_density_max 0.86
_refine_diff_density_min -0.234
_refine_diff_density_rms 0.071
_refine_ls_abs_structure_details 'Flack H D (1983), Acta Cryst. A39, 876-881'
_refine_ls_abs_structure_Flack 0.05(19)
_refine_ls_extinction_method none
_refine_ls_goodness_of_fit_ref 1.02
_refine_ls_hydrogen_treatment 'riding model'
_refine_ls_matrix_type full
_refine_ls_number_parameters 761
_refine_ls_number_reflns 11040
_refine_ls_number_restraints 1
_refine_ls_restrained_S_all 1.02
_refine_ls_R_factor_all 0.1163
_refine_ls_R_factor_gt 0.0801
_refine_ls_shift/su_max 0.001
_refine_ls_shift/su_mean 0
_refine_ls_structure_factor_coef Fsqd
_refine_ls_weighting_details 'calc w=1/[\s^2^(Fo^2^)+(0.0949P)^2^+0.0000P] where P=(Fo^2^+2Fc^2^)/3'
_refine_ls_weighting_scheme calc
_refine_ls_wR_factor_gt 0.1663
_refine_ls_wR_factor_ref 0.1829
_reflns_number_gt 7687
_reflns_number_total 11040
_reflns_threshold_expression >2sigma(I)
_cod_data_source_file ja050360ssi20050408_074942.cif
_cod_data_source_block 10dez03
_cod_original_cell_volume 7302(3)
_cod_database_code 4111736

loop_
_symmetry_equiv_pos_as_xyz
'x, y, z'
'-x, -y, z+1/2'
'-x+1/2, y+1/2, z+1/2'
'x+1/2, -y+1/2, z'

loop_
_atom_site_label
_atom_site_type_symbol
_atom_site_fract_x
_atom_site_fract_y
_atom_site_fract_z
_atom_site_U_iso_or_equiv
_atom_site_adp_type
_atom_site_occupancy
_atom_site_symmetry_multiplicity
_atom_site_calc_flag
_atom_site_refinement_flags
C1 C 0.8587(4) 0.7710(7) 0.3500(2) 0.040(2) Uani 1 1 d .
H1A H 0.8913 0.7538 0.3702 0.06 Uiso 1 1 calc R
H1B H 0.8497 0.8635 0.3487 0.06 Uiso 1 1 calc R
H1C H 0.8774 0.7417 0.3259 0.06 Uiso 1 1 calc R
C2 C 0.7952(3) 0.5130(6) 0.34005(17) 0.0352(15) Uani 1 1 d .
C3 C 0.8607(3) 0.4694(7) 0.33289(19) 0.0452(17) Uani 1 1 d .
H3 H 0.8978 0.5264 0.3362 0.054 Uiso 1 1 calc R
C4 C 0.8729(4) 0.3420(8) 0.3208(2) 0.065(2) Uani 1 1 d .
H4 H 0.9178 0.3137 0.3162 0.078 Uiso 1 1 calc R
C5 C 0.8177(6) 0.2565(7) 0.3154(3) 0.056(3) Uani 1 1 d .
H5 H 0.8258 0.1709 0.3072 0.067 Uiso 1 1 calc R
C6 C 0.7537(5) 0.2966(8) 0.3221(2) 0.063(2) Uani 1 1 d .
H6 H 0.7165 0.2402 0.3184 0.076 Uiso 1 1 calc R
C7 C 0.7432(4) 0.4245(7) 0.3347(2) 0.052(2) Uani 1 1 d .
H7 H 0.6982 0.4514 0.3397 0.062 Uiso 1 1 calc R
C8 C 0.7154(4) 0.7487(5) 0.3222(3) 0.035(2) Uani 1 1 d .
H8A H 0.742 0.7999 0.3039 0.042 Uiso 1 1 calc R
H8B H 0.6953 0.6755 0.3083 0.042 Uiso 1 1 calc R
C9 C 0.6099(3) 0.8617(7) 0.30795(19) 0.0439(18) Uani 1 1 d .
H9A H 0.5911 0.7811 0.2974 0.053 Uiso 1 1 calc R
H9B H 0.6323 0.9091 0.2873 0.053 Uiso 1 1 calc R
C10 C 0.5520(4) 0.9436(9) 0.3238(2) 0.051(2) Uani 1 1 d .
H10A H 0.5196 0.964 0.3034 0.062 Uiso 1 1 calc R
H10B H 0.5276 0.8943 0.3434 0.062 Uiso 1 1 calc R
C11 C 0.5790(4) 1.0666(7) 0.3405(2) 0.059(2) Uani 1 1 d .
H11A H 0.542 1.1123 0.3537 0.07 Uiso 1 1 calc R
H11B H 0.5958 1.123 0.3201 0.07 Uiso 1 1 calc R
C12 C 0.6356(3) 1.0398(6) 0.36793(19) 0.0422(17) Uani 1 1 d .
H12A H 0.6169 0.9983 0.3908 0.051 Uiso 1 1 calc R
H12B H 0.6567 1.1221 0.3756 0.051 Uiso 1 1 calc R
C13 C 0.6890(3) 0.9532(6) 0.35067(18) 0.0362(16) Uani 1 1 d .
H13A H 0.7108 0.9985 0.3294 0.043 Uiso 1 1 calc R
H13B H 0.7242 0.9347 0.3697 0.043 Uiso 1 1 calc R
C14 C 0.5442(5) 0.5494(10) 0.3288(2) 0.058(3) Uani 1 1 d .
H14A H 0.5781 0.5403 0.3084 0.07 Uiso 1 1 calc R
H14B H 0.5157 0.6254 0.3233 0.07 Uiso 1 1 calc R
C15 C 0.5012(5) 0.4303(8) 0.3313(2) 0.068(3) Uani 1 1 d .
H15A H 0.4575 0.4422 0.3181 0.081 Uiso 1 1 calc R
H15B H 0.5248 0.3549 0.3205 0.081 Uiso 1 1 calc R
C16 C 0.4910(4) 0.4150(9) 0.3726(2) 0.067(2) Uani 1 1 d .
H16A H 0.4519 0.4664 0.3814 0.081 Uiso 1 1 calc R
H16B H 0.4834 0.3236 0.3792 0.081 Uiso 1 1 calc R
C17 C 0.5538(5) 0.4622(9) 0.3891(2) 0.088(3) Uani 1 1 d .
H17A H 0.5457 0.4956 0.4148 0.105 Uiso 1 1 calc R
H17B H 0.5877 0.3924 0.3905 0.105 Uiso 1 1 calc R
C18 C 0.5635(3) 0.6336(7) 0.4852(2) 0.0433(17) Uani 1 1 d .
H18A H 0.5633 0.6587 0.5118 0.065 Uiso 1 1 calc R
H18B H 0.5861 0.5502 0.4824 0.065 Uiso 1 1 calc R
H18C H 0.5169 0.627 0.476 0.065 Uiso 1 1 calc R
C19 C 0.5497(3) 0.9020(6) 0.45512(17) 0.0342(16) Uani 1 1 d .
C20 C 0.4880(3) 0.8889(7) 0.4357(2) 0.0469(18) Uani 1 1 d .
H20 H 0.4767 0.8063 0.4262 0.056 Uiso 1 1 calc R
C21 C 0.4433(4) 0.9868(9) 0.4297(2) 0.058(2) Uani 1 1 d .
H21 H 0.4026 0.9715 0.4162 0.07 Uiso 1 1 calc R
C22 C 0.4576(4) 1.1082(9) 0.4433(2) 0.060(2) Uani 1 1 d .
H22 H 0.4267 1.1768 0.4393 0.072 Uiso 1 1 calc R
C23 C 0.5174(4) 1.1293(8) 0.4627(2) 0.056(2) Uani 1 1 d .
H23 H 0.528 1.2126 0.4719 0.067 Uiso 1 1 calc R
C24 C 0.5620(3) 1.0264(7) 0.46875(19) 0.0446(18) Uani 1 1 d .
H24 H 0.6023 1.0417 0.4826 0.054 Uiso 1 1 calc R
C25 C 0.6813(3) 0.8055(7) 0.49283(17) 0.0358(15) Uani 1 1 d .
H25A H 0.6655 0.8796 0.508 0.043 Uiso 1 1 calc R
H25B H 0.6883 0.7324 0.5102 0.043 Uiso 1 1 calc R
C26 C 0.8017(3) 0.8477(7) 0.50347(18) 0.0384(16) Uani 1 1 d .
H26A H 0.8045 0.7653 0.5173 0.046 Uiso 1 1 calc R
H26B H 0.7905 0.9162 0.5218 0.046 Uiso 1 1 calc R
C27 C 0.8700(3) 0.8769(7) 0.48539(19) 0.0426(17) Uani 1 1 d .
H27A H 0.9051 0.8829 0.5052 0.051 Uiso 1 1 calc R
H27B H 0.8826 0.8059 0.4682 0.051 Uiso 1 1 calc R
C28 C 0.8673(3) 1.0010(7) 0.4637(2) 0.0489(19) Uani 1 1 d .
H28A H 0.9104 1.0139 0.4501 0.059 Uiso 1 1 calc R
H28B H 0.8613 1.0738 0.4814 0.059 Uiso 1 1 calc R
C29 C 0.8092(3) 0.9985(7) 0.4359(2) 0.0421(17) Uani 1 1 d .
H29A H 0.8044 1.0837 0.4237 0.05 Uiso 1 1 calc R
H29B H 0.8181 0.9338 0.416 0.05 Uiso 1 1 calc R
C30 C 0.7449(3) 0.9648(7) 0.4568(2) 0.0348(18) Uani 1 1 d .
H30A H 0.7362 1.0314 0.4761 0.042 Uiso 1 1 calc R
H30B H 0.7066 0.9659 0.4389 0.042 Uiso 1 1 calc R
C31 C 0.7922(4) 0.4931(8) 0.4947(2) 0.065(2) Uani 1 1 d .
H31A H 0.77 0.5369 0.5161 0.078 Uiso 1 1 calc R
H31B H 0.841 0.5147 0.495 0.078 Uiso 1 1 calc R
C32 C 0.7827(6) 0.3520(10) 0.4975(3) 0.097(4) Uani 1 1 d .
H32A H 0.7767 0.3246 0.524 0.117 Uiso 1 1 calc R
H32B H 0.8214 0.305 0.4864 0.117 Uiso 1 1 calc R
C33 C 0.7187(6) 0.3320(10) 0.4748(4) 0.113(4) Uani 1 1 d .
H33A H 0.714 0.2415 0.4666 0.136 Uiso 1 1 calc R
H33B H 0.6781 0.3577 0.4892 0.136 Uiso 1 1 calc R
C34 C 0.7307(6) 0.4191(8) 0.4423(3) 0.082(3) Uani 1 1 d .
H34A H 0.7615 0.379 0.4237 0.098 Uiso 1 1 calc R
H34B H 0.6877 0.4417 0.4296 0.098 Uiso 1 1 calc R
C35 C 0.8163(3) 0.6380(7) 0.0714(2) 0.0451(18) Uani 1 1 d .
H35A H 0.7988 0.678 0.0484 0.068 Uiso 1 1 calc R
H35B H 0.7785 0.6055 0.0865 0.068 Uiso 1 1 calc R
H35C H 0.8463 0.5665 0.0647 0.068 Uiso 1 1 calc R
C36 C 0.8032(3) 0.9092(6) 0.10005(18) 0.0337(15) Uani 1 1 d .
C37 C 0.8167(3) 1.0311(7) 0.08720(17) 0.0402(17) Uani 1 1 d .
H37 H 0.858 1.0456 0.0742 0.048 Uiso 1 1 calc R
C38 C 0.7726(4) 1.1350(8) 0.09232(19) 0.053(2) Uani 1 1 d .
H38 H 0.7844 1.2174 0.0829 0.064 Uiso 1 1 calc R
C39 C 0.7126(4) 1.1182(9) 0.1109(2) 0.061(2) Uani 1 1 d .
H39 H 0.6831 1.1887 0.1153 0.074 Uiso 1 1 calc R
C40 C 0.6959(4) 0.9946(9) 0.1231(2) 0.059(2) Uani 1 1 d .
H40 H 0.6533 0.9798 0.1346 0.071 Uiso 1 1 calc R
C41 C 0.7406(3) 0.8934(8) 0.1187(2) 0.0483(19) Uani 1 1 d .
H41 H 0.7289 0.8112 0.1284 0.058 Uiso 1 1 calc R
C42 C 0.9353(3) 0.8080(7) 0.06334(17) 0.0335(15) Uani 1 1 d .
H42A H 0.9418 0.7345 0.046 0.04 Uiso 1 1 calc R
H42B H 0.9193 0.882 0.0482 0.04 Uiso 1 1 calc R
C43 C 1.0556(3) 0.8464(7) 0.05155(17) 0.0348(15) Uani 1 1 d .
H43A H 1.0448 0.9141 0.0329 0.042 Uiso 1 1 calc R
H43B H 1.0577 0.763 0.0381 0.042 Uiso 1 1 calc R
C44 C 1.1241(3) 0.8748(7) 0.06948(19) 0.0426(17) Uani 1 1 d .
H44A H 1.1591 0.8789 0.0496 0.051 Uiso 1 1 calc R
H44B H 1.1362 0.804 0.0869 0.051 Uiso 1 1 calc R
C45 C 1.1230(3) 1.0024(6) 0.09125(18) 0.0389(16) Uani 1 1 d .
H45A H 1.118 1.0749 0.0734 0.047 Uiso 1 1 calc R
H45B H 1.1662 1.0136 0.105 0.047 Uiso 1 1 calc R
C46 C 1.0637(3) 1.0025(7) 0.11933(18) 0.0415(17) Uani 1 1 d .
H46A H 1.0731 0.94 0.1397 0.05 Uiso 1 1 calc R
H46B H 1.0596 1.0888 0.1309 0.05 Uiso 1 1 calc R
C47 C 0.9981(3) 0.9679(7) 0.1005(2) 0.0305(17) Uani 1 1 d .
H47A H 0.9618 0.9649 0.1197 0.037 Uiso 1 1 calc R
H47B H 0.9863 1.0357 0.0821 0.037 Uiso 1 1 calc R
C48 C 1.0428(5) 0.4946(8) 0.0623(2) 0.065(2) Uani 1 1 d .
H48A H 1.0918 0.5136 0.061 0.078 Uiso 1 1 calc R
H48B H 1.0196 0.541 0.0416 0.078 Uiso 1 1 calc R
C49 C 1.0304(6) 0.3531(9) 0.0594(3) 0.102(4) Uani 1 1 d .
H49A H 1.0697 0.3032 0.0685 0.123 Uiso 1 1 calc R
H49B H 1.0199 0.3273 0.0332 0.123 Uiso 1 1 calc R
C50 C 0.9687(6) 0.3357(9) 0.0853(4) 0.107(4) Uani 1 1 d .
H50A H 0.9263 0.3616 0.0727 0.128 Uiso 1 1 calc R
H50B H 0.9646 0.2459 0.0943 0.128 Uiso 1 1 calc R
C51 C 0.9862(5) 0.4247(7) 0.1166(3) 0.077(3) Uani 1 1 d .
H51A H 0.9452 0.4495 0.1309 0.093 Uiso 1 1 calc R
H51B H 1.0188 0.3842 0.1341 0.093 Uiso 1 1 calc R
C52 C 1.1123(4) 0.7830(8) 0.2057(2) 0.0420(19) Uani 1 1 d .
H52A H 1.1239 0.7761 0.2325 0.063 Uiso 1 1 calc R
H52B H 1.1065 0.8738 0.199 0.063 Uiso 1 1 calc R
H52C H 1.1487 0.7458 0.1905 0.063 Uiso 1 1 calc R
C53 C 1.0474(3) 0.5208(6) 0.21475(16) 0.0320(15) Uani 1 1 d .
C54 C 0.9946(3) 0.4359(7) 0.22445(19) 0.0414(17) Uani 1 1 d .
H54 H 0.9492 0.4654 0.2236 0.05 Uiso 1 1 calc R
C55 C 1.0076(4) 0.3100(7) 0.2353(2) 0.0524(19) Uani 1 1 d .
H55 H 0.971 0.2564 0.2427 0.063 Uiso 1 1 calc R
C56 C 1.0739(5) 0.2597(6) 0.2355(3) 0.052(3) Uani 1 1 d .
H56 H 1.0827 0.1725 0.2419 0.063 Uiso 1 1 calc R
C57 C 1.1245(4) 0.3428(7) 0.2262(2) 0.057(2) Uani 1 1 d .
H57 H 1.1698 0.3129 0.2267 0.069 Uiso 1 1 calc R
C58 C 1.1122(3) 0.4688(6) 0.21606(18) 0.0412(17) Uani 1 1 d .
H58 H 1.1495 0.5221 0.2097 0.049 Uiso 1 1 calc R
C59 C 0.9669(4) 0.7595(6) 0.2352(2) 0.029(2) Uani 1 1 d .
H59A H 0.9446 0.687 0.2483 0.035 Uiso 1 1 calc R
H59B H 0.9935 0.808 0.2541 0.035 Uiso 1 1 calc R
C60 C 0.8643(3) 0.8800(6) 0.24807(18) 0.0373(16) Uani 1 1 d .
H60A H 0.8868 0.9306 0.2681 0.045 Uiso 1 1 calc R
H60B H 0.846 0.8005 0.2596 0.045 Uiso 1 1 calc R
C61 C 0.8058(4) 0.9597(8) 0.2306(2) 0.048(2) Uani 1 1 d .
H61A H 0.7834 0.9092 0.2105 0.058 Uiso 1 1 calc R
H61B H 0.7717 0.9795 0.2501 0.058 Uiso 1 1 calc R
C62 C 0.8339(3) 1.0851(7) 0.2141(2) 0.0478(19) Uani 1 1 d .
H62A H 0.8514 1.1404 0.2346 0.057 Uiso 1 1 calc R
H62B H 0.7975 1.1323 0.2008 0.057 Uiso 1 1 calc R
C63 C 0.8918(3) 1.0521(6) 0.18609(19) 0.0440(17) Uani 1 1 d .
H63A H 0.8725 1.0089 0.1637 0.053 Uiso 1 1 calc R
H63B H 0.9138 1.1325 0.1776 0.053 Uiso 1 1 calc R
C64 C 0.9440(3) 0.9653(6) 0.20400(18) 0.0376(16) Uani 1 1 d .
H64A H 0.979 0.9434 0.1851 0.045 Uiso 1 1 calc R
H64B H 0.9665 1.0119 0.2249 0.045 Uiso 1 1 calc R
C65 C 0.7941(4) 0.5656(7) 0.2284(2) 0.045(2) Uani 1 1 d .
H65A H 0.7659 0.6426 0.233 0.054 Uiso 1 1 calc R
H65B H 0.8259 0.5554 0.2497 0.054 Uiso 1 1 calc R
C66 C 0.7502(4) 0.4479(8) 0.2246(2) 0.062(2) Uani 1 1 d .
H66A H 0.7716 0.3727 0.2369 0.074 Uiso 1 1 calc R
H66B H 0.7052 0.4625 0.2361 0.074 Uiso 1 1 calc R
C67 C 0.7441(4) 0.4274(8) 0.1830(2) 0.066(2) Uani 1 1 d .
H67A H 0.7067 0.4789 0.1723 0.079 Uiso 1 1 calc R
H67B H 0.7369 0.3355 0.1769 0.079 Uiso 1 1 calc R
C68 C 0.8114(5) 0.4732(8) 0.1690(2) 0.070(2) Uani 1 1 d .
H68A H 0.8452 0.4032 0.1703 0.084 Uiso 1 1 calc R
H68B H 0.8079 0.5028 0.1426 0.084 Uiso 1 1 calc R
Li1 Li 0.6346(6) 0.7139(14) 0.3819(3) 0.038(3) Uani 1 1 d .
Li2 Li 0.7461(5) 0.6974(13) 0.4344(3) 0.045(3) Uani 1 1 d .
Li3 Li 1.0006(5) 0.6965(10) 0.1215(3) 0.033(2) Uani 1 1 d .
Li4 Li 0.8853(7) 0.7220(13) 0.1748(4) 0.043(3) Uani 1 1 d .
N1 N 0.6598(2) 0.8303(5) 0.33702(13) 0.0312(12) Uani 1 1 d .
N2 N 0.7477(2) 0.8395(5) 0.47502(14) 0.0345(13) Uani 1 1 d .
N3 N 1.0014(2) 0.8415(5) 0.08075(13) 0.0285(12) Uani 1 1 d .
N4 N 0.9139(2) 0.8464(5) 0.21867(13) 0.0293(12) Uani 1 1 d .
O1 O 0.5773(2) 0.5644(5) 0.36451(13) 0.0514(13) Uani 1 1 d .
O2 O 0.7620(3) 0.5331(6) 0.45953(17) 0.0534(16) Uani 1 1 d .
O3 O 1.0149(3) 0.5319(5) 0.09896(16) 0.0535(15) Uani 1 1 d .
O4 O 0.8307(2) 0.5790(4) 0.19356(13) 0.0487(12) Uani 1 1 d .
Si1 Si 0.77664(8) 0.68138(17) 0.36009(5) 0.0314(4) Uani 1 1 d .
Si2 Si 0.61076(10) 0.75953(16) 0.45658(7) 0.0282(5) Uani 1 1 d .
Si3 Si 0.86598(10) 0.76332(18) 0.10003(7) 0.0305(6) Uani 1 1 d .
Si4 Si 1.02888(8) 0.69088(17) 0.19608(5) 0.0317(4) Uani 1 1 d .

loop_
_atom_site_aniso_label
_atom_site_aniso_U_11
_atom_site_aniso_U_22
_atom_site_aniso_U_33
_atom_site_aniso_U_23
_atom_site_aniso_U_13
_atom_site_aniso_U_12
C1 0.043(5) 0.036(4) 0.040(5) 0.007(4) -0.002(4) 0.001(3)
C2 0.045(4) 0.034(4) 0.028(4) -0.004(3) -0.001(3) 0.009(3)
C3 0.044(4) 0.043(4) 0.049(4) -0.008(3) -0.006(3) 0.008(3)
C4 0.067(5) 0.060(5) 0.068(5) -0.012(4) 0.001(4) 0.041(5)
C5 0.080(7) 0.040(5) 0.047(6) 0.000(4) 0.001(5) 0.020(4)
C6 0.074(6) 0.041(5) 0.076(6) -0.009(4) 0.008(5) -0.007(4)
C7 0.057(5) 0.042(5) 0.056(5) 0.004(4) 0.012(4) -0.003(4)
C8 0.041(5) 0.017(4) 0.046(6) 0.003(3) 0.004(4) -0.003(3)
C9 0.033(4) 0.061(5) 0.038(4) 0.003(4) 0.000(3) 0.002(3)
C10 0.049(5) 0.075(6) 0.031(5) 0.018(4) -0.009(4) 0.012(4)
C11 0.073(5) 0.043(5) 0.059(5) 0.017(4) 0.018(4) 0.026(4)
C12 0.050(4) 0.039(4) 0.037(4) 0.000(3) 0.001(3) 0.011(3)
C13 0.038(4) 0.032(4) 0.039(4) 0.006(3) -0.005(3) -0.004(3)
C14 0.063(5) 0.075(6) 0.036(5) -0.010(4) -0.024(4) -0.010(5)
C15 0.084(6) 0.062(6) 0.057(5) 0.006(4) -0.018(5) -0.036(5)
C16 0.075(6) 0.074(6) 0.053(5) 0.004(5) 0.008(4) -0.025(5)
C17 0.124(8) 0.088(7) 0.052(5) 0.027(5) -0.029(5) -0.062(6)
C18 0.039(4) 0.050(5) 0.040(4) 0.001(4) 0.010(3) -0.005(3)
C19 0.033(3) 0.053(5) 0.017(3) 0.005(3) 0.009(3) 0.002(3)
C20 0.036(4) 0.050(5) 0.055(5) 0.005(4) -0.004(3) 0.003(3)
C21 0.044(5) 0.075(6) 0.056(5) 0.014(5) -0.004(4) 0.006(4)
C22 0.048(5) 0.073(6) 0.060(6) 0.018(5) 0.015(4) 0.022(4)
C23 0.064(5) 0.052(5) 0.050(5) 0.003(4) 0.010(4) 0.017(4)
C24 0.038(4) 0.053(5) 0.043(4) -0.004(4) 0.003(3) 0.003(4)
C25 0.031(3) 0.046(4) 0.031(4) 0.008(4) 0.004(3) -0.005(3)
C26 0.037(4) 0.041(4) 0.036(4) 0.002(3) -0.004(3) 0.001(3)
C27 0.038(4) 0.046(4) 0.043(4) -0.007(4) -0.004(3) 0.003(3)
C28 0.040(4) 0.054(5) 0.053(5) -0.014(4) 0.003(3) -0.011(3)
C29 0.044(4) 0.041(4) 0.041(4) 0.001(3) 0.000(3) 0.000(3)
C30 0.044(4) 0.025(4) 0.035(4) -0.006(3) -0.004(3) -0.007(3)
C31 0.074(6) 0.072(6) 0.050(5) 0.019(5) 0.011(4) 0.024(5)
C32 0.110(8) 0.073(7) 0.109(9) 0.058(7) 0.023(7) 0.036(6)
C33 0.102(8) 0.048(6) 0.189(13) 0.045(7) 0.041(9) 0.003(6)
C34 0.117(8) 0.045(5) 0.083(7) 0.003(5) -0.026(6) -0.029(5)
C35 0.044(4) 0.042(4) 0.050(5) -0.001(4) 0.002(3) 0.002(3)
C36 0.028(3) 0.040(4) 0.033(4) 0.000(3) -0.001(3) 0.000(3)
C37 0.042(4) 0.051(5) 0.028(4) -0.006(3) -0.007(3) 0.014(3)
C38 0.064(5) 0.060(5) 0.037(4) 0.000(4) -0.015(4) 0.010(4)
C39 0.063(5) 0.072(6) 0.049(5) -0.011(5) -0.003(4) 0.029(5)
C40 0.036(4) 0.088(7) 0.053(5) -0.020(5) 0.006(3) 0.014(4)
C41 0.040(4) 0.067(5) 0.039(4) -0.007(4) 0.004(3) 0.000(4)
C42 0.028(3) 0.042(4) 0.031(4) 0.010(3) -0.001(3) 0.006(3)
C43 0.030(3) 0.042(4) 0.031(4) 0.001(3) 0.011(3) -0.003(3)
C44 0.028(3) 0.056(5) 0.043(4) -0.001(4) 0.008(3) 0.001(3)
C45 0.034(3) 0.043(4) 0.039(4) 0.004(3) 0.001(3) -0.007(3)
C46 0.046(4) 0.052(4) 0.027(4) -0.002(3) 0.002(3) -0.006(3)
C47 0.033(3) 0.035(4) 0.024(4) -0.004(3) 0.001(3) 0.011(3)
C48 0.083(6) 0.065(6) 0.046(5) -0.014(4) 0.001(4) 0.014(5)
C49 0.160(11) 0.047(6) 0.100(9) -0.047(6) -0.053(8) 0.035(6)
C50 0.098(8) 0.049(6) 0.172(12) -0.031(7) -0.007(8) -0.001(6)
C51 0.111(8) 0.025(4) 0.096(7) -0.015(5) 0.028(6) -0.002(5)
C52 0.035(4) 0.056(4) 0.035(5) 0.014(4) 0.002(3) -0.008(4)
C53 0.031(3) 0.042(4) 0.023(3) -0.006(3) -0.005(3) -0.003(3)
C54 0.036(4) 0.043(4) 0.045(4) 0.003(4) -0.006(3) -0.002(3)
C55 0.061(5) 0.042(5) 0.055(5) -0.002(4) 0.005(4) -0.011(4)
C56 0.064(6) 0.024(4) 0.068(6) 0.014(4) 0.022(5) 0.000(3)
C57 0.052(4) 0.047(5) 0.073(5) -0.010(4) 0.005(4) 0.014(4)
C58 0.043(4) 0.040(4) 0.040(4) -0.006(3) 0.009(3) 0.005(3)
C59 0.031(4) 0.043(5) 0.012(4) 0.002(3) -0.008(3) -0.006(3)
C60 0.046(4) 0.041(4) 0.025(4) -0.003(3) 0.007(3) -0.001(3)
C61 0.039(4) 0.053(5) 0.053(5) 0.005(4) 0.006(4) 0.012(4)
C62 0.046(4) 0.051(5) 0.046(4) -0.001(4) 0.014(3) 0.013(3)
C63 0.056(4) 0.036(4) 0.040(4) 0.004(3) -0.005(3) 0.009(3)
C64 0.042(4) 0.036(4) 0.035(4) 0.004(3) 0.000(3) 0.000(3)
C65 0.042(4) 0.041(4) 0.053(5) -0.005(4) -0.007(4) -0.010(4)
C66 0.060(5) 0.059(5) 0.067(6) 0.011(4) 0.009(4) -0.018(4)
C67 0.070(5) 0.056(5) 0.071(6) 0.003(5) -0.008(5) -0.009(4)
C68 0.093(7) 0.063(6) 0.054(5) -0.012(4) 0.008(4) -0.025(5)
Li1 0.032(6) 0.063(7) 0.017(6) 0.003(6) 0.004(5) 0.014(6)
Li2 0.039(6) 0.057(8) 0.037(7) -0.003(6) -0.001(5) 0.009(6)
Li3 0.050(6) 0.015(6) 0.033(6) -0.004(5) -0.001(5) 0.005(5)
Li4 0.046(8) 0.044(7) 0.040(8) -0.005(6) 0.006(6) -0.009(6)
N1 0.030(3) 0.033(3) 0.030(3) 0.001(2) -0.002(2) 0.007(2)
N2 0.027(3) 0.042(3) 0.034(3) 0.002(3) -0.007(2) 0.004(2)
N3 0.024(2) 0.035(3) 0.026(3) 0.003(2) 0.000(2) -0.003(2)
N4 0.032(3) 0.032(3) 0.023(3) -0.002(2) 0.002(2) -0.005(2)
O1 0.055(3) 0.053(3) 0.045(3) 0.000(3) -0.008(2) -0.016(2)
O2 0.069(4) 0.040(3) 0.052(4) 0.015(3) -0.023(3) 0.002(3)
O3 0.081(4) 0.040(4) 0.040(3) -0.009(3) 0.004(3) -0.002(3)
O4 0.060(3) 0.052(3) 0.034(3) -0.003(2) 0.013(2) -0.023(2)
Si1 0.0327(9) 0.0316(10) 0.0298(10) 0.0003(9) 0.0027(7) 0.0029(8)
Si2 0.0228(11) 0.0367(12) 0.0251(12) -0.0006(8) 0.0025(9) -0.0006(7)
Si3 0.0232(11) 0.0406(13) 0.0277(13) 0.0012(9) -0.0028(9) -0.0039(7)
Si4 0.0320(9) 0.0345(11) 0.0285(9) 0.0020(9) -0.0031(7) -0.0009(8)

loop_
_atom_type_symbol
_atom_type_description
_atom_type_scat_dispersion_real
_atom_type_scat_dispersion_imag
_atom_type_scat_source
C C 0.0033 0.0016 'International Tables Vol C Tables 4.2.6.8 and 6.1.1.4'
H H 0 0 'International Tables Vol C Tables 4.2.6.8 and 6.1.1.4'
N N 0.0061 0.0033 'International Tables Vol C Tables 4.2.6.8 and 6.1.1.4'
O O 0.0106 0.006 'International Tables Vol C Tables 4.2.6.8 and 6.1.1.4'
Si Si 0.0817 0.0704 'International Tables Vol C Tables 4.2.6.8 and 6.1.1.4'
Li Li -0.0003 0.0001 'International Tables Vol C Tables 4.2.6.8 and 6.1.1.4'

loop_
_geom_angle_atom_site_label_1
_geom_angle_atom_site_label_2
_geom_angle_atom_site_label_3
_geom_angle
C7 C2 C3 116.5(6)
C7 C2 Si1 120.8(5)
C3 C2 Si1 122.6(5)
C2 C3 C4 121.2(7)
C3 C4 C5 119.8(7)
C6 C5 C4 120.1(7)
C5 C6 C7 118.7(8)
C2 C7 C6 123.7(7)
N1 C8 Si1 115.0(6)
N1 C8 Li1 49.9(4)
Si1 C8 Li1 77.0(4)
N1 C9 C10 111.6(6)
C11 C10 C9 110.6(7)
C10 C11 C12 111.1(6)
C11 C12 C13 111.4(6)
N1 C13 C12 111.9(5)
O1 C14 C15 107.1(7)
C16 C15 C14 102.9(7)
C17 C16 C15 104.1(7)
O1 C17 C16 106.2(6)
C24 C19 C20 114.1(6)
C24 C19 Si2 126.6(5)
C20 C19 Si2 119.1(5)
C21 C20 C19 124.5(8)
C20 C21 C22 119.6(8)
C21 C22 C23 119.5(8)
C22 C23 C24 119.5(8)
C19 C24 C23 122.8(7)
N2 C25 Si2 113.9(4)
N2 C25 Li2 49.8(4)
Si2 C25 Li2 74.3(3)
N2 C26 C27 111.4(5)
C28 C27 C26 110.8(6)
C27 C28 C29 110.2(6)
C30 C29 C28 108.7(6)
N2 C30 C29 113.2(6)
O2 C31 C32 106.9(8)
C31 C32 C33 101.9(7)
C34 C33 C32 101.3(8)
O2 C34 C33 103.6(8)
C37 C36 C41 115.7(6)
C37 C36 Si3 126.3(5)
C41 C36 Si3 117.7(5)
C36 C37 C38 123.3(7)
C39 C38 C37 120.3(8)
C38 C39 C40 118.1(7)
C41 C40 C39 120.9(7)
C40 C41 C36 121.6(8)
N3 C42 Si3 113.4(4)
N3 C42 Li3 50.3(3)
Si3 C42 Li3 73.9(3)
N3 C43 C44 110.8(5)
C43 C44 C45 111.4(5)
C44 C45 C46 109.7(5)
C47 C46 C45 111.7(6)
N3 C47 C46 112.5(5)
O3 C48 C49 105.0(8)
C48 C49 C50 101.8(8)
C51 C50 C49 101.0(8)
O3 C51 C50 104.8(8)
C58 C53 C54 115.5(6)
C58 C53 Si4 122.9(5)
C54 C53 Si4 121.3(5)
C55 C54 C53 121.4(6)
C54 C55 C56 121.6(7)
C57 C56 C55 116.4(7)
C56 C57 C58 122.4(7)
C57 C58 C53 122.6(6)
N4 C59 Si4 111.9(5)
N4 C59 Li4 50.4(4)
Si4 C59 Li4 76.2(4)
N4 C60 C61 109.8(5)
C62 C61 C60 109.7(6)
C61 C62 C63 108.8(6)
C64 C63 C62 111.5(5)
N4 C64 C63 112.0(5)
O4 C65 C66 107.1(6)
C67 C66 C65 104.4(7)
C66 C67 C68 102.2(7)
O4 C68 C67 105.9(6)
O1 Li1 N1 110.5(6)
O1 Li1 C8 101.3(5)
N1 Li1 C8 33.4(3)
O1 Li1 Si2 109.5(5)
N1 Li1 Si2 133.5(7)
C8 Li1 Si2 147.8(6)
O1 Li1 Li2 125.4(7)
N1 Li1 Li2 110.4(6)
C8 Li1 Li2 93.6(5)
Si2 Li1 Li2 61.1(3)
O1 Li1 Si1 111.6(5)
N1 Li1 Si1 68.4(3)
C8 Li1 Si1 40.1(2)
Si2 Li1 Si1 116.2(4)
Li2 Li1 Si1 55.5(3)
O2 Li2 N2 107.7(6)
O2 Li2 C25 95.2(5)
N2 Li2 C25 33.7(3)
O2 Li2 Si1 110.8(6)
N2 Li2 Si1 136.1(6)
C25 Li2 Si1 152.1(5)
O2 Li2 Si2 102.8(5)
N2 Li2 Si2 70.2(3)
C25 Li2 Si2 41.2(2)
Si1 Li2 Si2 119.3(4)
O2 Li2 Li1 118.0(6)
N2 Li2 Li1 114.8(5)
C25 Li2 Li1 96.3(4)
Si1 Li2 Li1 63.0(3)
Si2 Li2 Li1 56.7(3)
O3 Li3 N3 110.9(5)
O3 Li3 C42 97.8(5)
N3 Li3 C42 33.3(2)
O3 Li3 Si4 111.1(5)
N3 Li3 Si4 133.7(5)
C42 Li3 Si4 148.9(4)
O3 Li3 Si3 104.1(5)
N3 Li3 Si3 69.3(3)
C42 Li3 Si3 40.9(2)
Si4 Li3 Si3 117.3(4)
O3 Li3 Li4 117.3(6)
N3 Li3 Li4 112.4(5)
C42 Li3 Li4 94.6(4)
Si4 Li3 Li4 62.5(4)
Si3 Li3 Li4 55.5(3)
O4 Li4 N4 111.3(7)
O4 Li4 Si3 112.1(6)
N4 Li4 Si3 131.7(6)
O4 Li4 C59 99.7(6)
N4 Li4 C59 33.4(3)
Si3 Li4 C59 146.5(6)
O4 Li4 Si4 111.1(6)
N4 Li4 Si4 67.6(4)
Si3 Li4 Si4 113.8(5)
C59 Li4 Si4 40.7(3)
O4 Li4 Li3 124.9(6)
N4 Li4 Li3 108.7(6)
Si3 Li4 Li3 60.0(4)
C59 Li4 Li3 93.4(5)
Si4 Li4 Li3 54.3(3)
C9 N1 C13 107.5(5)
C9 N1 C8 112.2(5)
C13 N1 C8 108.7(5)
C9 N1 Li1 120.8(5)
C13 N1 Li1 110.3(5)
C8 N1 Li1 96.7(5)
C30 N2 C26 106.3(5)
C30 N2 C25 111.4(5)
C26 N2 C25 111.1(5)
C30 N2 Li2 109.3(5)
C26 N2 Li2 122.2(5)
C25 N2 Li2 96.5(5)
C42 N3 C47 111.3(5)
C42 N3 C43 110.5(4)
C47 N3 C43 109.2(5)
C42 N3 Li3 96.4(4)
C47 N3 Li3 108.1(5)
C43 N3 Li3 120.7(5)
C64 N4 C60 108.7(5)
C64 N4 C59 111.2(5)
C60 N4 C59 109.3(5)
C64 N4 Li4 111.4(5)
C60 N4 Li4 119.5(5)
C59 N4 Li4 96.2(5)
C14 O1 C17 107.7(6)
C14 O1 Li1 127.6(6)
C17 O1 Li1 124.0(6)
C31 O2 C34 107.5(6)
C31 O2 Li2 135.5(6)
C34 O2 Li2 116.5(6)
C51 O3 C48 109.9(6)
C51 O3 Li3 117.8(6)
C48 O3 Li3 131.6(6)
C65 O4 C68 108.0(5)
C65 O4 Li4 130.2(6)
C68 O4 Li4 121.1(6)
C1 Si1 C2 102.3(3)
C1 Si1 C8 103.0(3)
C2 Si1 C8 101.0(3)
C1 Si1 Li2 110.1(4)
C2 Si1 Li2 117.3(4)
C8 Si1 Li2 120.9(3)
C1 Si1 Li1 144.0(4)
C2 Si1 Li1 112.6(4)
C8 Si1 Li1 62.9(4)
Li2 Si1 Li1 61.5(3)
C18 Si2 C19 103.8(3)
C18 Si2 C25 99.6(3)
C19 Si2 C25 106.2(3)
C18 Si2 Li1 118.9(4)
C19 Si2 Li1 102.5(3)
C25 Si2 Li1 123.8(3)
C18 Si2 Li2 116.8(3)
C19 Si2 Li2 139.2(3)
C25 Si2 Li2 64.5(3)
Li1 Si2 Li2 62.1(3)
C35 Si3 C42 99.7(3)
C35 Si3 C36 101.6(3)
C42 Si3 C36 105.1(3)
C35 Si3 Li4 118.8(4)
C42 Si3 Li4 126.3(3)
C36 Si3 Li4 102.2(4)
C35 Si3 Li3 116.9(3)
C42 Si3 Li3 65.2(3)
C36 Si3 Li3 141.2(3)
Li4 Si3 Li3 64.5(4)
C53 Si4 C52 103.4(3)
C53 Si4 C59 101.9(3)
C52 Si4 C59 103.0(3)
C53 Si4 Li3 113.3(3)
C52 Si4 Li3 109.7(3)
C59 Si4 Li3 123.3(3)
C53 Si4 Li4 111.8(3)
C52 Si4 Li4 144.0(4)
C59 Si4 Li4 63.1(4)
Li3 Si4 Li4 63.2(4)

loop_
_geom_bond_atom_site_label_1
_geom_bond_atom_site_label_2
_geom_bond_distance
C1 Si1 1.906(7)
C2 C7 1.393(9)
C2 C3 1.397(9)
C2 Si1 1.925(6)
C3 C4 1.413(10)
C4 C5 1.421(13)
C5 C6 1.354(14)
C6 C7 1.418(11)
C8 N1 1.485(9)
C8 Si1 1.940(9)
C8 Li1 2.679(15)
C9 N1 1.466(8)
C9 C10 1.533(11)
C10 C11 1.508(12)
C11 C12 1.510(10)
C12 C13 1.517(9)
C13 N1 1.484(8)
C14 O1 1.436(9)
C14 C15 1.507(11)
C15 C16 1.488(11)
C16 C17 1.458(11)
C17 O1 1.452(9)
C18 Si2 1.902(7)
C19 C24 1.403(9)
C19 C20 1.408(9)
C19 Si2 1.912(7)
C20 C21 1.366(10)
C21 C22 1.381(12)
C22 C23 1.387(11)
C23 C24 1.403(10)
C25 N2 1.500(7)
C25 Si2 1.958(6)
C25 Li2 2.686(13)
C26 N2 1.472(7)
C26 C27 1.526(9)
C27 C28 1.504(10)
C28 C29 1.517(9)
C29 C30 1.514(9)
C30 N2 1.456(9)
C31 O2 1.445(9)
C31 C32 1.482(13)
C32 C33 1.515(15)
C33 C34 1.486(13)
C34 O2 1.471(9)
C35 Si3 1.923(7)
C36 C37 1.373(9)
C36 C41 1.413(9)
C36 Si3 1.960(6)
C37 C38 1.400(10)
C38 C39 1.369(11)
C39 C40 1.397(12)
C40 C41 1.383(10)
C42 N3 1.488(7)
C42 Si3 1.947(6)
C42 Li3 2.697(12)
C43 N3 1.492(7)
C43 C44 1.526(8)
C44 C45 1.536(9)
C45 C46 1.539(9)
C46 C47 1.503(9)
C47 N3 1.492(8)
C48 O3 1.467(9)
C48 C49 1.495(12)
C49 C50 1.539(15)
C50 C51 1.487(13)
C51 O3 1.399(10)
C52 Si4 1.939(7)
C53 C58 1.392(8)
C53 C54 1.410(9)
C53 Si4 1.924(7)
C54 C55 1.389(10)
C55 C56 1.411(12)
C56 C57 1.363(11)
C57 C58 1.381(10)
C59 N4 1.503(9)
C59 Si4 1.985(8)
C59 Li4 2.713(16)
C60 N4 1.474(7)
C60 C61 1.554(10)
C61 C62 1.534(10)
C62 C63 1.554(9)
C63 C64 1.512(9)
C64 N4 1.469(8)
C65 O4 1.439(9)
C65 C66 1.506(10)
C66 C67 1.497(11)
C67 C68 1.498(11)
C68 O4 1.455(9)
Li1 O1 2.020(15)
Li1 N1 2.063(14)
Li1 Si2 2.734(12)
Li1 Li2 2.891(16)
Li1 Si1 2.933(11)
Li2 O2 1.953(14)
Li2 N2 2.066(14)
Li2 Si1 2.711(11)
Li2 Si2 2.864(11)
Li3 O3 1.910(12)
Li3 N3 2.089(12)
Li3 Si4 2.708(10)
Li3 Si3 2.855(11)
Li3 Li4 2.975(17)
Li4 O4 1.955(14)
Li4 N4 2.103(14)
Li4 Si3 2.715(15)
Li4 Si4 2.956(14)
